data_2226737
loop_
_publ_author_name
'Choi, Hong Dae'
'Seo, Pil Ja'
'Son, Byeng Wha'
'Lee, Uk'

_publ_section_title
;
 5-Fluoro-3-(4-fluorophenylsulfinyl)-2-methyl-1-benzofuran
;
_journal_coeditor_code XU2777
_journal_issue 7
_journal_name_full 'Acta Crystallographica Section E'
_journal_page_first o1637
_journal_paper_doi 10.1107/S1600536810021823
_journal_volume 66
_journal_year 2010
_chemical_formula_iupac 'C15 H10 F2 O2 S'
_chemical_formula_moiety 'C15 H10 F2 O2 S'
_chemical_formula_sum 'C15 H10 F2 O2 S'
_chemical_formula_weight 292.29
_chemical_name_systematic
;
5-Fluoro-3-(4-fluorophenylsulfinyl)-2-methyl-1-benzofuran
;
_space_group_IT_number 60
_symmetry_cell_setting orthorhombic
_symmetry_space_group_name_Hall '-P 2n 2ab'
_symmetry_space_group_name_H-M 'P b c n'
_atom_sites_solution_hydrogens difmap
_atom_sites_solution_primary direct
_atom_sites_solution_secondary difmap
_cell_angle_alpha 90.00
_cell_angle_beta 90.00
_cell_angle_gamma 90.00
_cell_formula_units_Z 8
_cell_length_a 14.9369(4)
_cell_length_b 10.6284(3)
_cell_length_c 16.1532(4)
_cell_measurement_reflns_used 9962
_cell_measurement_temperature 174(2)
_cell_measurement_theta_max 27.55
_cell_measurement_theta_min 2.35
_cell_volume 2564.41(12)
_computing_cell_refinement 'SAINT (Bruker, 2009)'
_computing_data_collection 'APEX2 (Bruker, 2009)'
_computing_data_reduction 'SAINT (Bruker, 2009)'
_computing_molecular_graphics 'ORTEP-3 (Farrugia, 1997) and DIAMOND (Brandenburg, 1998)'
_computing_publication_material 'SHELXL97 (Sheldrick, 2008)'
_computing_structure_refinement 'SHELXL97 (Sheldrick, 2008)'
_computing_structure_solution 'SHELXS97 (Sheldrick, 2008)'
_diffrn_ambient_temperature 174(2)
_diffrn_detector_area_resol_mean 10.0
_diffrn_measured_fraction_theta_full 0.999
_diffrn_measured_fraction_theta_max 0.999
_diffrn_measurement_device_type 'Bruker SMART APEXII CCD'
_diffrn_measurement_method '\f and \w scans'
_diffrn_radiation_monochromator 'graphite multilayer'
_diffrn_radiation_source 'rotating anode'
_diffrn_radiation_type MoK\a
_diffrn_radiation_wavelength 0.71073
_diffrn_reflns_av_R_equivalents 0.0289
_diffrn_reflns_av_sigmaI/netI 0.0171
_diffrn_reflns_limit_h_max 19
_diffrn_reflns_limit_h_min -19
_diffrn_reflns_limit_k_max 11
_diffrn_reflns_limit_k_min -13
_diffrn_reflns_limit_l_max 21
_diffrn_reflns_limit_l_min -18
_diffrn_reflns_number 22576
_diffrn_reflns_theta_full 27.58
_diffrn_reflns_theta_max 27.58
_diffrn_reflns_theta_min 2.35
_diffrn_standards_number 0
_exptl_absorpt_coefficient_mu 0.274
_exptl_absorpt_correction_T_max 0.9272
_exptl_absorpt_correction_T_min 0.8978
_exptl_absorpt_correction_type multi-scan
_exptl_absorpt_process_details '(SADABS; Bruker, 2009)'
_exptl_crystal_colour colourless
_exptl_crystal_density_diffrn 1.514
_exptl_crystal_density_method 'not measured'
_exptl_crystal_description block
_exptl_crystal_F_000 1200
_exptl_crystal_size_max 0.40
_exptl_crystal_size_mid 0.32
_exptl_crystal_size_min 0.28
_refine_diff_density_max 0.293
_refine_diff_density_min -0.322
_refine_ls_extinction_coef 0.0035(5)
_refine_ls_extinction_expression Fc^*^=kFc[1+0.001xFc^2^\l^3^/sin(2\q)]^-1/4^
_refine_ls_extinction_method 'SHELXL97 (Sheldrick, 2008)'
_refine_ls_goodness_of_fit_ref 1.078
_refine_ls_hydrogen_treatment constr
_refine_ls_matrix_type full
_refine_ls_number_parameters 183
_refine_ls_number_reflns 2962
_refine_ls_number_restraints 0
_refine_ls_restrained_S_all 1.078
_refine_ls_R_factor_all 0.0366
_refine_ls_R_factor_gt 0.0314
_refine_ls_shift/su_max 0.000
_refine_ls_shift/su_mean 0.000
_refine_ls_structure_factor_coef Fsqd
_refine_ls_weighting_details 'calc w=1/[\s^2^(Fo^2^)+(0.0448P)^2^+0.9840P] where P=(Fo^2^+2Fc^2^)/3'
_refine_ls_weighting_scheme calc
_refine_ls_wR_factor_gt 0.0870
_refine_ls_wR_factor_ref 0.0910
_reflns_number_gt 2578
_reflns_number_total 2962
_reflns_threshold_expression I>2sigma(I)
_cod_data_source_file xu2777.cif
_cod_data_source_block I
_cod_database_code 2226737
_cod_database_fobs_code 2226737

loop_
_symmetry_equiv_pos_as_xyz
'x, y, z'
'-x+1/2, -y+1/2, z+1/2'
'x+1/2, -y+1/2, -z'
'-x, y, -z+1/2'
'-x, -y, -z'
'x-1/2, y-1/2, -z-1/2'
'-x-1/2, y-1/2, z'
'x, -y, z-1/2'

loop_
_atom_site_type_symbol
_atom_site_label
_atom_site_fract_x
_atom_site_fract_y
_atom_site_fract_z
_atom_site_U_iso_or_equiv
_atom_site_adp_type
_atom_site_calc_flag
_atom_site_refinement_flags
_atom_site_occupancy
_atom_site_disorder_assembly
_atom_site_disorder_group
S S1 0.66618(2) 0.39412(3) 0.07071(2) 0.02868(12) Uani d . 1 . .
F F1 0.74089(8) 0.39246(10) 0.42659(5) 0.0468(3) Uani d . 1 . .
F F2 0.43716(7) 0.81769(9) 0.16672(7) 0.0533(3) Uani d . 1 . .
O O1 0.59409(7) 0.09156(9) 0.19275(6) 0.0308(2) Uani d . 1 . .
O O2 0.76049(7) 0.43398(11) 0.08603(7) 0.0371(3) Uani d . 1 . .
C C1 0.63924(9) 0.27918(12) 0.14445(8) 0.0257(3) Uani d . 1 . .
C C2 0.65824(8) 0.27675(12) 0.23194(8) 0.0244(3) Uani d . 1 . .
C C3 0.69806(9) 0.35842(13) 0.28866(9) 0.0287(3) Uani d . 1 . .
H H3 0.7198 0.4390 0.2730 0.034 Uiso calc R 1 . .
C C4 0.70389(10) 0.31507(14) 0.36869(9) 0.0317(3) Uani d . 1 . .
C C5 0.67501(10) 0.19769(15) 0.39509(9) 0.0334(3) Uani d . 1 . .
H H5 0.6817 0.1735 0.4514 0.040 Uiso calc R 1 . .
C C6 0.63635(10) 0.11614(13) 0.33859(9) 0.0318(3) Uani d . 1 . .
H H6 0.6159 0.0350 0.3544 0.038 Uiso calc R 1 . .
C C7 0.62909(8) 0.15881(12) 0.25823(8) 0.0265(3) Uani d . 1 . .
C C8 0.60257(9) 0.16619(13) 0.12435(9) 0.0287(3) Uani d . 1 . .
C C9 0.57225(10) 0.11157(15) 0.04501(10) 0.0379(4) Uani d . 1 . .
H H9A 0.5068 0.1058 0.0448 0.057 Uiso calc R 1 . .
H H9B 0.5979 0.0273 0.0384 0.057 Uiso calc R 1 . .
H H9C 0.5919 0.1654 -0.0008 0.057 Uiso calc R 1 . .
C C10 0.59618(9) 0.51953(13) 0.10727(8) 0.0275(3) Uani d . 1 . .
C C11 0.50426(10) 0.50221(15) 0.11532(10) 0.0354(3) Uani d . 1 . .
H H11 0.4786 0.4215 0.1066 0.043 Uiso calc R 1 . .
C C12 0.45059(10) 0.60330(15) 0.13609(11) 0.0401(4) Uani d . 1 . .
H H12 0.3877 0.5934 0.1423 0.048 Uiso calc R 1 . .
C C13 0.49058(11) 0.71859(14) 0.14756(10) 0.0364(3) Uani d . 1 . .
C C14 0.58090(11) 0.73846(14) 0.13999(10) 0.0391(4) Uani d . 1 . .
H H14 0.6061 0.8195 0.1488 0.047 Uiso calc R 1 . .
C C15 0.63445(10) 0.63648(14) 0.11909(9) 0.0342(3) Uani d . 1 . .
H H15 0.6972 0.6471 0.1129 0.041 Uiso calc R 1 . .

loop_
_atom_site_aniso_label
_atom_site_aniso_U_11
_atom_site_aniso_U_22
_atom_site_aniso_U_33
_atom_site_aniso_U_12
_atom_site_aniso_U_13
_atom_site_aniso_U_23
S1 0.03005(19) 0.0329(2) 0.02308(18) 0.00313(13) -0.00015(12) 0.00211(12)
F1 0.0588(6) 0.0527(6) 0.0289(5) -0.0174(5) -0.0098(4) -0.0059(4)
F2 0.0614(6) 0.0369(5) 0.0617(7) 0.0204(5) 0.0077(5) 0.0049(5)
O1 0.0328(5) 0.0259(5) 0.0338(5) -0.0047(4) -0.0004(4) -0.0046(4)
O2 0.0271(5) 0.0422(6) 0.0421(6) 0.0011(4) 0.0044(4) 0.0098(5)
C1 0.0250(6) 0.0265(6) 0.0257(6) 0.0018(5) -0.0009(5) -0.0013(5)
C2 0.0227(6) 0.0250(6) 0.0256(6) 0.0021(5) 0.0002(5) -0.0009(5)
C3 0.0305(7) 0.0261(6) 0.0294(7) -0.0034(5) -0.0007(5) -0.0014(5)
C4 0.0312(7) 0.0363(7) 0.0275(7) -0.0027(6) -0.0048(5) -0.0038(6)
C5 0.0342(7) 0.0388(8) 0.0273(7) 0.0008(6) -0.0016(6) 0.0063(6)
C6 0.0331(7) 0.0272(7) 0.0352(8) -0.0009(5) 0.0024(6) 0.0053(6)
C7 0.0248(6) 0.0244(6) 0.0302(7) 0.0002(5) -0.0003(5) -0.0031(5)
C8 0.0256(6) 0.0302(7) 0.0302(7) 0.0024(5) -0.0005(5) -0.0039(5)
C9 0.0349(8) 0.0414(8) 0.0373(8) -0.0003(6) -0.0064(6) -0.0134(6)
C10 0.0292(6) 0.0289(7) 0.0244(6) 0.0016(5) -0.0027(5) 0.0035(5)
C11 0.0285(6) 0.0306(7) 0.0471(9) -0.0018(6) -0.0034(6) 0.0011(6)
C12 0.0295(7) 0.0414(9) 0.0493(10) 0.0042(6) -0.0001(7) 0.0055(7)
C13 0.0435(8) 0.0303(7) 0.0352(8) 0.0101(6) 0.0008(6) 0.0064(6)
C14 0.0477(9) 0.0267(7) 0.0429(9) -0.0032(6) 0.0018(7) 0.0028(6)
C15 0.0318(7) 0.0334(7) 0.0374(8) -0.0051(6) 0.0005(6) 0.0041(6)

loop_
_atom_type_symbol
_atom_type_description
_atom_type_scat_dispersion_real
_atom_type_scat_dispersion_imag
_atom_type_scat_source
C C 0.0033 0.0016 'International Tables Vol C Tables 4.2.6.8 and 6.1.1.4'
H H 0.0000 0.0000 'International Tables Vol C Tables 4.2.6.8 and 6.1.1.4'
O O 0.0106 0.0060 'International Tables Vol C Tables 4.2.6.8 and 6.1.1.4'
F F 0.0171 0.0103 'International Tables Vol C Tables 4.2.6.8 and 6.1.1.4'
S S 0.1246 0.1234 'International Tables Vol C Tables 4.2.6.8 and 6.1.1.4'

loop_
_geom_angle_atom_site_label_1
_geom_angle_atom_site_label_2
_geom_angle_atom_site_label_3
_geom_angle_site_symmetry_1
_geom_angle_site_symmetry_3
_geom_angle
_geom_angle_publ_flag
O2 S1 C1 . . 107.57(6) ?
O2 S1 C10 . . 106.55(7) ?
C1 S1 C10 . . 99.22(6) ?
C8 O1 C7 . . 106.51(10) ?
C8 C1 C2 . . 107.32(12) ?
C8 C1 S1 . . 123.09(10) ?
C2 C1 S1 . . 129.30(10) ?
C7 C2 C3 . . 119.53(12) ?
C7 C2 C1 . . 104.67(11) ?
C3 C2 C1 . . 135.77(13) ?
C4 C3 C2 . . 115.84(13) ?
C4 C3 H3 . . 122.1 ?
C2 C3 H3 . . 122.1 ?
F1 C4 C3 . . 117.95(13) ?
F1 C4 C5 . . 117.26(13) ?
C3 C4 C5 . . 124.79(13) ?
C6 C5 C4 . . 119.34(13) ?
C6 C5 H5 . . 120.3 ?
C4 C5 H5 . . 120.3 ?
C7 C6 C5 . . 116.56(13) ?
C7 C6 H6 . . 121.7 ?
C5 C6 H6 . . 121.7 ?
C6 C7 O1 . . 125.52(12) ?
C6 C7 C2 . . 123.92(13) ?
O1 C7 C2 . . 110.55(12) ?
C1 C8 O1 . . 110.93(12) ?
C1 C8 C9 . . 132.66(14) ?
O1 C8 C9 . . 116.41(13) ?
C8 C9 H9A . . 109.5 ?
C8 C9 H9B . . 109.5 ?
H9A C9 H9B . . 109.5 ?
C8 C9 H9C . . 109.5 ?
H9A C9 H9C . . 109.5 ?
H9B C9 H9C . . 109.5 ?
C15 C10 C11 . . 120.97(13) ?
C15 C10 S1 . . 118.22(11) ?
C11 C10 S1 . . 120.50(11) ?
C12 C11 C10 . . 119.48(14) ?
C12 C11 H11 . . 120.3 ?
C10 C11 H11 . . 120.3 ?
C13 C12 C11 . . 118.25(14) ?
C13 C12 H12 . . 120.9 ?
C11 C12 H12 . . 120.9 ?
F2 C13 C14 . . 118.64(14) ?
F2 C13 C12 . . 117.82(14) ?
C14 C13 C12 . . 123.53(14) ?
C13 C14 C15 . . 117.92(14) ?
C13 C14 H14 . . 121.0 ?
C15 C14 H14 . . 121.0 ?
C10 C15 C14 . . 119.84(14) ?
C10 C15 H15 . . 120.1 ?
C14 C15 H15 . . 120.1 ?

loop_
_geom_bond_atom_site_label_1
_geom_bond_atom_site_label_2
_geom_bond_site_symmetry_2
_geom_bond_distance
_geom_bond_publ_flag
S1 O2 . 1.4920(10) ?
S1 C1 . 1.7530(10) ?
S1 C10 . 1.7940(10) ?
F1 C4 . 1.363(2) ?
F2 C13 . 1.357(2) ?
O1 C8 . 1.366(2) ?
O1 C7 . 1.379(2) ?
C1 C8 . 1.359(2) ?
C1 C2 . 1.442(2) ?
C2 C7 . 1.393(2) ?
C2 C3 . 1.395(2) ?
C3 C4 . 1.375(2) ?
C3 H3 . 0.9500 ?
C4 C5 . 1.387(2) ?
C5 C6 . 1.385(2) ?
C5 H5 . 0.9500 ?
C6 C7 . 1.379(2) ?
C6 H6 . 0.9500 ?
C8 C9 . 1.478(2) ?
C9 H9A . 0.9800 ?
C9 H9B . 0.9800 ?
C9 H9C . 0.9800 ?
C10 C15 . 1.381(2) ?
C10 C11 . 1.391(2) ?
C11 C12 . 1.382(2) ?
C11 H11 . 0.9500 ?
C12 C13 . 1.376(2) ?
C12 H12 . 0.9500 ?
C13 C14 . 1.371(2) ?
C14 C15 . 1.389(2) ?
C14 H14 . 0.9500 ?
C15 H15 . 0.9500 ?

loop_
_geom_hbond_atom_site_label_D
_geom_hbond_atom_site_label_H
_geom_hbond_atom_site_label_A
_geom_hbond_site_symmetry_A
_geom_hbond_distance_DH
_geom_hbond_distance_HA
_geom_hbond_distance_DA
_geom_hbond_angle_DHA
C9 H9B O2 7_755 0.98 2.45 3.200(2) 132.7
C14 H14 O2 7_765 0.95 2.55 3.270(2) 133.1
C15 H15 Cg 7_765 0.95 2.98 3.828(2) 148.9

loop_
_geom_torsion_atom_site_label_1
_geom_torsion_atom_site_label_2
_geom_torsion_atom_site_label_3
_geom_torsion_atom_site_label_4
_geom_torsion_site_symmetry_1
_geom_torsion_site_symmetry_2
_geom_torsion_site_symmetry_3
_geom_torsion_site_symmetry_4
_geom_torsion
_geom_torsion_publ_flag
O2 S1 C1 C8 . . . . -129.33(12) ?
C10 S1 C1 C8 . . . . 119.93(12) ?
O2 S1 C1 C2 . . . . 43.56(14) ?
C10 S1 C1 C2 . . . . -67.18(13) ?
C8 C1 C2 C7 . . . . -0.87(14) ?
S1 C1 C2 C7 . . . . -174.64(10) ?
C8 C1 C2 C3 . . . . 176.94(15) ?
S1 C1 C2 C3 . . . . 3.2(2) ?
C7 C2 C3 C4 . . . . -1.17(19) ?
C1 C2 C3 C4 . . . . -178.74(14) ?
C2 C3 C4 F1 . . . . -178.89(12) ?
C2 C3 C4 C5 . . . . 1.3(2) ?
F1 C4 C5 C6 . . . . 179.52(13) ?
C3 C4 C5 C6 . . . . -0.7(2) ?
C4 C5 C6 C7 . . . . -0.1(2) ?
C5 C6 C7 O1 . . . . 178.89(12) ?
C5 C6 C7 C2 . . . . 0.2(2) ?
C8 O1 C7 C6 . . . . -177.78(13) ?
C8 O1 C7 C2 . . . . 1.10(14) ?
C3 C2 C7 C6 . . . . 0.5(2) ?
C1 C2 C7 C6 . . . . 178.75(13) ?
C3 C2 C7 O1 . . . . -178.39(11) ?
C1 C2 C7 O1 . . . . -0.14(14) ?
C2 C1 C8 O1 . . . . 1.61(15) ?
S1 C1 C8 O1 . . . . 175.85(9) ?
C2 C1 C8 C9 . . . . -177.80(14) ?
S1 C1 C8 C9 . . . . -3.6(2) ?
C7 O1 C8 C1 . . . . -1.69(15) ?
C7 O1 C8 C9 . . . . 177.83(12) ?
O2 S1 C10 C15 . . . . 17.87(13) ?
C1 S1 C10 C15 . . . . 129.42(12) ?
O2 S1 C10 C11 . . . . -168.52(11) ?
C1 S1 C10 C11 . . . . -56.97(13) ?
C15 C10 C11 C12 . . . . -0.5(2) ?
S1 C10 C11 C12 . . . . -173.95(12) ?
C10 C11 C12 C13 . . . . 0.4(2) ?
C11 C12 C13 F2 . . . . 179.03(14) ?
C11 C12 C13 C14 . . . . -0.4(3) ?
F2 C13 C14 C15 . . . . -179.02(14) ?
C12 C13 C14 C15 . . . . 0.4(2) ?
C11 C10 C15 C14 . . . . 0.5(2) ?
S1 C10 C15 C14 . . . . 174.11(12) ?
C13 C14 C15 C10 . . . . -0.5(2) ?
